data_2210782
loop_
_publ_author_name
'Mohd Mustaqim Rosli'
'P. S. Patil'
'Hoong-Kun Fun'
'Ibrahim Abdul Razak '
'S. M. Dharmaprakash'

_publ_section_title
;
 1-(4-Nitrophenyl)-3-(2,4,5-trimethoxyphenyl)prop-2-en-1-one
;
_journal_coeditor_code SJ2114
_journal_issue 10
_journal_name_full 'Acta Crystallographica Section E'
_journal_page_first o4228
_journal_page_last o4230
_journal_paper_doi 10.1107/S1600536806034568
_journal_volume 62
_journal_year 2006
_chemical_formula_iupac 'C18 H17 N O6'
_chemical_formula_moiety 'C18 H17 N O6'
_chemical_formula_sum 'C18 H17 N O6'
_chemical_formula_weight 343.33
_chemical_name_common
;
1-(4-Nitrophenyl)-3-(2,4,5-trimethoxyphenyl)prop-2-en-1-one
;
_chemical_name_systematic
;
1-(4-Nitrophenyl)-3-(2,4,5-trimethoxyphenyl)prop-2-en-1-one
;
_space_group_IT_number 2
_symmetry_cell_setting triclinic
_symmetry_space_group_name_Hall '-P 1'
_symmetry_space_group_name_H-M 'P -1'
_atom_sites_solution_hydrogens geom
_atom_sites_solution_primary direct
_atom_sites_solution_secondary difmap
_audit_creation_method SHELXL-97
_cell_angle_alpha 95.5080(10)
_cell_angle_beta 104.0620(10)
_cell_angle_gamma 97.3570(10)
_cell_formula_units_Z 2
_cell_length_a 8.5874(2)
_cell_length_b 9.1624(2)
_cell_length_c 10.9048(2)
_cell_measurement_reflns_used 8414
_cell_measurement_temperature 297(2)
_cell_measurement_theta_max 39.03
_cell_measurement_theta_min 2.48
_cell_volume 818.20(3)
_computing_cell_refinement APEX2
_computing_data_collection 'APEX2 (Bruker, 2005)'
_computing_data_reduction 'SAINT (Bruker, 2005)'
_computing_molecular_graphics SHELXTL
_computing_publication_material
;
SHELXTL, PARST (Nardelli, 1995) and PLATON (Spek, 2003)
;
_computing_structure_refinement SHELXTL
_computing_structure_solution 'SHELXTL (Sheldrick, 1998)'
_diffrn_ambient_temperature 297(2)
_diffrn_detector_area_resol_mean 8.33
_diffrn_measured_fraction_theta_full 0.991
_diffrn_measured_fraction_theta_max 0.991
_diffrn_measurement_device_type
;
Bruker SMART APEX2 CCD area-detector
;
_diffrn_measurement_method \w
_diffrn_radiation_monochromator graphite
_diffrn_radiation_source 'fine-focus sealed tube'
_diffrn_radiation_type MoK\a
_diffrn_radiation_wavelength 0.71073
_diffrn_reflns_av_R_equivalents 0.0273
_diffrn_reflns_av_sigmaI/netI 0.0263
_diffrn_reflns_limit_h_max 14
_diffrn_reflns_limit_h_min -14
_diffrn_reflns_limit_k_max 15
_diffrn_reflns_limit_k_min -15
_diffrn_reflns_limit_l_max 18
_diffrn_reflns_limit_l_min -18
_diffrn_reflns_number 30783
_diffrn_reflns_theta_full 37.50
_diffrn_reflns_theta_max 37.50
_diffrn_reflns_theta_min 2.26
_diffrn_standards_decay_% 0
_diffrn_standards_number 0
_exptl_absorpt_coefficient_mu 0.106
_exptl_absorpt_correction_T_max 0.9638
_exptl_absorpt_correction_T_min 0.8727
_exptl_absorpt_correction_type multi-scan
_exptl_absorpt_process_details '(SADABS; Bruker, 2005)'
_exptl_crystal_colour Red
_exptl_crystal_density_diffrn 1.394
_exptl_crystal_density_method 'not measured'
_exptl_crystal_description Block
_exptl_crystal_F_000 360
_exptl_crystal_size_max 0.41
_exptl_crystal_size_mid 0.36
_exptl_crystal_size_min 0.35
_refine_diff_density_max 0.279
_refine_diff_density_min -0.380
_refine_ls_extinction_method none
_refine_ls_goodness_of_fit_ref 1.032
_refine_ls_hydrogen_treatment constr
_refine_ls_matrix_type full
_refine_ls_number_parameters 229
_refine_ls_number_reflns 8548
_refine_ls_number_restraints 0
_refine_ls_restrained_S_all 1.032
_refine_ls_R_factor_all 0.0921
_refine_ls_R_factor_gt 0.0585
_refine_ls_shift/su_max 0.000
_refine_ls_shift/su_mean 0.000
_refine_ls_structure_factor_coef Fsqd
_refine_ls_weighting_details 'calc w=1/[\s^2^(Fo^2^)+(0.102P)^2^+0.0898P] where P=(Fo^2^+2Fc^2^)/3'
_refine_ls_weighting_scheme calc
_refine_ls_wR_factor_gt 0.1629
_refine_ls_wR_factor_ref 0.2037
_reflns_number_gt 5213
_reflns_number_total 8548
_reflns_threshold_expression I>2\s(I)
_cod_data_source_file sj2114.cif
_cod_data_source_block I
_cod_database_code 2210782
_cod_database_fobs_code 2210782

loop_
_symmetry_equiv_pos_as_xyz
'x, y, z'
'-x, -y, -z'

loop_
_atom_site_type_symbol
_atom_site_label
_atom_site_fract_x
_atom_site_fract_y
_atom_site_fract_z
_atom_site_U_iso_or_equiv
_atom_site_adp_type
_atom_site_calc_flag
_atom_site_refinement_flags
_atom_site_occupancy
O O1 0.97006(11) 0.22348(15) 0.77798(11) 0.0743(4) Uani d . 1
O O2 0.78551(10) 0.40831(13) 0.37819(9) 0.0606(3) Uani d . 1
O O3 0.21523(10) 0.40872(11) 0.18275(8) 0.0503(2) Uani d . 1
O O4 0.13477(10) 0.26520(12) 0.35701(8) 0.0540(2) Uani d . 1
O O5 0.60896(15) -0.24275(13) 1.15637(12) 0.0750(3) Uani d . 1
O O6 0.73083(18) -0.04894(18) 1.28786(10) 0.0856(4) Uani d . 1
N N1 0.68730(14) -0.11799(14) 1.18099(11) 0.0544(3) Uani d . 1
C C1 0.66417(13) -0.02476(12) 0.85383(9) 0.0394(2) Uani d . 1
H H1A 0.6005 -0.0559 0.7711 0.047 Uiso calc R 1
C C2 0.63352(14) -0.09743(12) 0.95364(10) 0.0417(2) Uani d . 1
H H2A 0.5523 -0.1795 0.9385 0.050 Uiso calc R 1
C C3 0.72636(13) -0.04487(12) 1.07556(10) 0.0402(2) Uani d . 1
C C4 0.85047(14) 0.07427(14) 1.10247(10) 0.0454(2) Uani d . 1
H H4A 0.9099 0.1081 1.1860 0.054 Uiso calc R 1
C C5 0.88412(13) 0.14203(13) 1.00165(10) 0.0440(2) Uani d . 1
H H5A 0.9702 0.2199 1.0170 0.053 Uiso calc R 1
C C6 0.79008(12) 0.09452(12) 0.87739(9) 0.03685(19) Uani d . 1
C C7 0.82902(13) 0.17268(14) 0.77084(10) 0.0438(2) Uani d . 1
C C8 0.69164(13) 0.18919(14) 0.66582(10) 0.0444(2) Uani d . 1
H H8A 0.5878 0.1442 0.6646 0.053 Uiso calc R 1
C C9 0.71160(12) 0.26739(13) 0.57142(10) 0.0417(2) Uani d . 1
H H9A 0.8180 0.3034 0.5716 0.050 Uiso calc R 1
C C10 0.58427(12) 0.30139(12) 0.46927(9) 0.03673(19) Uani d . 1
C C11 0.62445(12) 0.37654(12) 0.37225(9) 0.0389(2) Uani d . 1
C C12 0.50326(12) 0.41605(11) 0.27603(9) 0.0381(2) Uani d . 1
H H12A 0.5316 0.4681 0.2135 0.046 Uiso calc R 1
C C13 0.34116(12) 0.37792(11) 0.27363(9) 0.03666(19) Uani d . 1
C C14 0.29788(12) 0.30027(12) 0.36924(9) 0.03759(19) Uani d . 1
C C15 0.41861(12) 0.26481(12) 0.46495(9) 0.0379(2) Uani d . 1
H H15A 0.3898 0.2152 0.5286 0.046 Uiso calc R 1
C C16 0.83290(16) 0.46590(18) 0.27451(14) 0.0600(4) Uani d . 1
H H16A 0.9488 0.4751 0.2893 0.090 Uiso calc R 1
H H16B 0.8005 0.5617 0.2665 0.090 Uiso calc R 1
H H16C 0.7815 0.3999 0.1974 0.090 Uiso calc R 1
C C17 0.25238(16) 0.48458(16) 0.08277(12) 0.0553(3) Uani d . 1
H H17A 0.1535 0.5023 0.0268 0.083 Uiso calc R 1
H H17B 0.3078 0.4249 0.0356 0.083 Uiso calc R 1
H H17C 0.3209 0.5776 0.1186 0.083 Uiso calc R 1
C C18 0.08715(16) 0.1875(2) 0.45199(13) 0.0613(4) Uani d . 1
H H18A -0.0293 0.1687 0.4333 0.092 Uiso calc R 1
H H18B 0.1302 0.2465 0.5339 0.092 Uiso calc R 1
H H18C 0.1284 0.0950 0.4530 0.092 Uiso calc R 1

loop_
_atom_site_aniso_label
_atom_site_aniso_U_11
_atom_site_aniso_U_22
_atom_site_aniso_U_33
_atom_site_aniso_U_12
_atom_site_aniso_U_13
_atom_site_aniso_U_23
O1 0.0376(4) 0.1169(9) 0.0734(7) 0.0050(5) 0.0086(4) 0.0616(7)
O2 0.0358(4) 0.0935(7) 0.0575(5) 0.0053(4) 0.0106(3) 0.0439(5)
O3 0.0402(4) 0.0654(5) 0.0436(4) 0.0081(3) 0.0005(3) 0.0253(4)
O4 0.0345(3) 0.0846(6) 0.0437(4) 0.0059(4) 0.0071(3) 0.0254(4)
O5 0.0788(7) 0.0723(7) 0.0862(8) 0.0067(6) 0.0344(6) 0.0442(6)
O6 0.0915(9) 0.1259(11) 0.0392(5) 0.0024(8) 0.0171(5) 0.0292(6)
N1 0.0511(5) 0.0721(7) 0.0490(5) 0.0154(5) 0.0179(4) 0.0321(5)
C1 0.0445(5) 0.0397(5) 0.0326(4) 0.0066(4) 0.0062(3) 0.0071(3)
C2 0.0451(5) 0.0378(5) 0.0417(5) 0.0033(4) 0.0100(4) 0.0103(4)
C3 0.0428(5) 0.0467(5) 0.0366(4) 0.0128(4) 0.0124(4) 0.0186(4)
C4 0.0456(5) 0.0546(6) 0.0321(4) 0.0059(4) 0.0008(4) 0.0138(4)
C5 0.0391(4) 0.0484(5) 0.0393(5) 0.0004(4) -0.0005(4) 0.0167(4)
C6 0.0356(4) 0.0432(5) 0.0333(4) 0.0096(3) 0.0061(3) 0.0153(3)
C7 0.0365(4) 0.0581(6) 0.0398(5) 0.0100(4) 0.0079(4) 0.0234(4)
C8 0.0369(4) 0.0615(6) 0.0372(4) 0.0096(4) 0.0068(3) 0.0227(4)
C9 0.0358(4) 0.0572(6) 0.0347(4) 0.0099(4) 0.0079(3) 0.0186(4)
C10 0.0354(4) 0.0451(5) 0.0302(4) 0.0068(3) 0.0061(3) 0.0131(3)
C11 0.0347(4) 0.0468(5) 0.0350(4) 0.0040(4) 0.0060(3) 0.0157(4)
C12 0.0391(4) 0.0421(5) 0.0326(4) 0.0048(3) 0.0055(3) 0.0146(3)
C13 0.0373(4) 0.0400(4) 0.0308(4) 0.0069(3) 0.0030(3) 0.0097(3)
C14 0.0339(4) 0.0474(5) 0.0308(4) 0.0051(3) 0.0060(3) 0.0093(3)
C15 0.0369(4) 0.0490(5) 0.0289(4) 0.0068(4) 0.0079(3) 0.0120(3)
C16 0.0468(6) 0.0779(9) 0.0663(8) 0.0106(6) 0.0231(6) 0.0402(7)
C17 0.0539(6) 0.0643(7) 0.0475(6) 0.0118(5) 0.0028(5) 0.0293(5)
C18 0.0420(5) 0.0978(11) 0.0464(6) 0.0027(6) 0.0141(5) 0.0250(7)

loop_
_atom_type_symbol
_atom_type_description
_atom_type_scat_dispersion_real
_atom_type_scat_dispersion_imag
_atom_type_scat_source
C C 0.0033 0.0016 'International Tables Vol C Tables 4.2.6.8 and 6.1.1.4'
H H 0.0000 0.0000 'International Tables Vol C Tables 4.2.6.8 and 6.1.1.4'
N N 0.0061 0.0033 'International Tables Vol C Tables 4.2.6.8 and 6.1.1.4'
O O 0.0106 0.0060 'International Tables Vol C Tables 4.2.6.8 and 6.1.1.4'

loop_
_geom_angle_atom_site_label_1
_geom_angle_atom_site_label_2
_geom_angle_atom_site_label_3
_geom_angle
C11 O2 C16 119.07(9)
C13 O3 C17 117.81(9)
C14 O4 C18 116.97(9)
O6 N1 O5 123.46(11)
O6 N1 C3 118.17(12)
O5 N1 C3 118.33(12)
C2 C1 C6 120.13(9)
C2 C1 H1A 119.9
C6 C1 H1A 119.9
C3 C2 C1 118.36(9)
C3 C2 H2A 120.8
C1 C2 H2A 120.8
C2 C3 C4 122.97(9)
C2 C3 N1 117.83(10)
C4 C3 N1 119.18(10)
C3 C4 C5 118.11(9)
C3 C4 H4A 120.9
C5 C4 H4A 120.9
C4 C5 C6 120.54(10)
C4 C5 H5A 119.7
C6 C5 H5A 119.7
C1 C6 C5 119.80(9)
C1 C6 C7 121.32(9)
C5 C6 C7 118.87(9)
O1 C7 C8 123.61(9)
O1 C7 C6 119.30(9)
C8 C7 C6 117.03(9)
C9 C8 C7 121.82(10)
C9 C8 H8A 119.1
C7 C8 H8A 119.1
C8 C9 C10 126.55(10)
C8 C9 H9A 116.7
C10 C9 H9A 116.7
C11 C10 C15 117.90(8)
C11 C10 C9 120.01(9)
C15 C10 C9 122.06(8)
O2 C11 C12 122.83(9)
O2 C11 C10 116.42(8)
C12 C11 C10 120.74(9)
C13 C12 C11 120.15(8)
C13 C12 H12A 119.9
C11 C12 H12A 119.9
O3 C13 C12 124.34(9)
O3 C13 C14 115.62(9)
C12 C13 C14 120.04(8)
O4 C14 C15 125.24(9)
O4 C14 C13 115.57(8)
C15 C14 C13 119.20(9)
C14 C15 C10 121.95(8)
C14 C15 H15A 119.0
C10 C15 H15A 119.0
O2 C16 H16A 109.5
O2 C16 H16B 109.5
H16A C16 H16B 109.5
O2 C16 H16C 109.5
H16A C16 H16C 109.5
H16B C16 H16C 109.5
O3 C17 H17A 109.5
O3 C17 H17B 109.5
H17A C17 H17B 109.5
O3 C17 H17C 109.5
H17A C17 H17C 109.5
H17B C17 H17C 109.5
O4 C18 H18A 109.5
O4 C18 H18B 109.5
H18A C18 H18B 109.5
O4 C18 H18C 109.5
H18A C18 H18C 109.5
H18B C18 H18C 109.5

loop_
_geom_bond_atom_site_label_1
_geom_bond_atom_site_label_2
_geom_bond_distance
O1 C7 1.2217(14)
O2 C11 1.3607(13)
O2 C16 1.4162(14)
O3 C13 1.3573(12)
O3 C17 1.4252(14)
O4 C14 1.3670(12)
O4 C18 1.4210(15)
O5 N1 1.2197(17)
O6 N1 1.2183(18)
N1 C3 1.4700(13)
C1 C2 1.3895(14)
C1 C6 1.3921(15)
C1 H1A 0.9300
C2 C3 1.3780(15)
C2 H2A 0.9300
C3 C4 1.3792(16)
C4 C5 1.3846(14)
C4 H4A 0.9300
C5 C6 1.3939(14)
C5 H5A 0.9300
C6 C7 1.5039(13)
C7 C8 1.4659(14)
C8 C9 1.3411(13)
C8 H8A 0.9300
C9 C10 1.4475(13)
C9 H9A 0.9300
C10 C11 1.4032(12)
C10 C15 1.4073(13)
C11 C12 1.3978(13)
C12 C13 1.3844(14)
C12 H12A 0.9300
C13 C14 1.4122(13)
C14 C15 1.3767(13)
C15 H15A 0.9300
C16 H16A 0.9600
C16 H16B 0.9600
C16 H16C 0.9600
C17 H17A 0.9600
C17 H17B 0.9600
C17 H17C 0.9600
C18 H18A 0.9600
C18 H18B 0.9600
C18 H18C 0.9600

loop_
_geom_hbond_atom_site_label_D
_geom_hbond_atom_site_label_H
_geom_hbond_atom_site_label_A
_geom_hbond_site_symmetry_A
_geom_hbond_distance_DH
_geom_hbond_distance_HA
_geom_hbond_distance_DA
_geom_hbond_angle_DHA
_geom_hbond_publ_flag
C4 H4A O4 1_656 0.93 2.510 3.3773(14) 155.17 y
C9 H9A O1 1_555 0.93 2.538 2.8522(15) 100.13 y
C9 H9A O2 1_555 0.93 2.371 2.7335(15) 102.90 y

loop_
_geom_torsion_atom_site_label_1
_geom_torsion_atom_site_label_2
_geom_torsion_atom_site_label_3
_geom_torsion_atom_site_label_4
_geom_torsion
C6 C1 C2 C3 2.40(16)
C1 C2 C3 C4 -1.52(17)
C1 C2 C3 N1 176.97(10)
O6 N1 C3 C2 -157.98(13)
O5 N1 C3 C2 19.88(17)
O6 N1 C3 C4 20.56(17)
O5 N1 C3 C4 -161.57(13)
C2 C3 C4 C5 -1.03(18)
N1 C3 C4 C5 -179.50(11)
C3 C4 C5 C6 2.71(18)
C2 C1 C6 C5 -0.77(17)
C2 C1 C6 C7 178.32(10)
C4 C5 C6 C1 -1.85(18)
C4 C5 C6 C7 179.04(11)
C1 C6 C7 O1 -146.45(14)
C5 C6 C7 O1 32.64(18)
C1 C6 C7 C8 36.31(16)
C5 C6 C7 C8 -144.60(12)
O1 C7 C8 C9 -2.6(2)
C6 C7 C8 C9 174.51(11)
C7 C8 C9 C10 -174.48(12)
C8 C9 C10 C11 -175.86(12)
C8 C9 C10 C15 5.8(2)
C16 O2 C11 C12 -8.7(2)
C16 O2 C11 C10 171.64(12)
C15 C10 C11 O2 -179.07(11)
C9 C10 C11 O2 2.56(16)
C15 C10 C11 C12 1.22(16)
C9 C10 C11 C12 -177.14(11)
O2 C11 C12 C13 178.67(11)
C10 C11 C12 C13 -1.64(17)
C17 O3 C13 C12 0.39(17)
C17 O3 C13 C14 -178.88(11)
C11 C12 C13 O3 -178.59(10)
C11 C12 C13 C14 0.66(17)
C18 O4 C14 C15 0.82(19)
C18 O4 C14 C13 -179.76(11)
O3 C13 C14 O4 0.57(15)
C12 C13 C14 O4 -178.75(10)
O3 C13 C14 C15 -179.98(10)
C12 C13 C14 C15 0.71(16)
O4 C14 C15 C10 178.27(11)
C13 C14 C15 C10 -1.12(17)
C11 C10 C15 C14 0.17(17)
C9 C10 C15 C14 178.50(10)
